data_1553599
loop_
_publ_author_name
'Lo, Yuan-Chih'
'Ting, Hao-Chun'
'Li, Ya-Ze'
'Li, Yi-Hua'
'Liu, Shun-Wei'
'Huang, Kuo-Wei'
'Wong, Ken-Tsung'

_publ_section_title
;
 The synthesis, structure, and properties of
 5,6,11,12-tetraarylindeno[1,2-b]fluorenes and their applications as
 donors for organic photovoltaic devices
;
_journal_issue 5
_journal_name_full 'Organic Chemistry Frontiers'
_journal_page_first 675
_journal_paper_doi 10.1039/C6QO00673F
_journal_volume 4
_journal_year 2017
_chemical_formula_sum 'C46 H32'
_chemical_formula_weight 584.72
_space_group_IT_number 33
_space_group_name_Hall 'P 2c -2n'
_space_group_name_H-M_alt 'P n a 21'
_symmetry_cell_setting orthorhombic
_symmetry_space_group_name_H-M 'P n a 21'
_atom_sites_solution_hydrogens geom
_atom_sites_solution_primary direct
_atom_sites_solution_secondary difmap
_audit_creation_method SHELXL-97
_audit_update_record
;
2016-11-01 deposited with the CCDC.
2016-12-01 downloaded from the CCDC.
;
_cell_angle_alpha 90.00
_cell_angle_beta 90.00
_cell_angle_gamma 90.00
_cell_formula_units_Z 4
_cell_length_a 16.8864(4)
_cell_length_b 7.4906(2)
_cell_length_c 24.7447(7)
_cell_measurement_reflns_used 17367
_cell_measurement_temperature 200(2)
_cell_measurement_theta_max 27.50
_cell_measurement_theta_min 1.65
_cell_volume 3129.94(14)
_computing_cell_refinement DENZO-SMN
_computing_data_collection 'NONIUS COLLECT'
_computing_data_reduction DENZO-SMN
_computing_molecular_graphics 'Bruker SHELXTL'
_computing_publication_material 'Bruker SHELXTL'
_computing_structure_refinement 'SHELXL-97 (Sheldrick, 2008)'
_computing_structure_solution 'SHELXS-97 (Sheldrick, 2008)'
_diffrn_ambient_temperature 200(2)
_diffrn_measured_fraction_theta_full 0.998
_diffrn_measured_fraction_theta_max 0.998
_diffrn_measurement_device_type 'NONIUS KappaCCD'
_diffrn_measurement_method '\w scans'
_diffrn_radiation_monochromator graphite
_diffrn_radiation_source 'fine-focus sealed tube'
_diffrn_radiation_type MoK\a
_diffrn_radiation_wavelength 0.71073
_diffrn_reflns_av_R_equivalents 0.0352
_diffrn_reflns_av_sigmaI/netI 0.0438
_diffrn_reflns_limit_h_max 21
_diffrn_reflns_limit_h_min -21
_diffrn_reflns_limit_k_max 9
_diffrn_reflns_limit_k_min -9
_diffrn_reflns_limit_l_max 32
_diffrn_reflns_limit_l_min -31
_diffrn_reflns_number 17367
_diffrn_reflns_theta_full 27.50
_diffrn_reflns_theta_max 27.50
_diffrn_reflns_theta_min 1.65
_exptl_absorpt_coefficient_mu 0.070
_exptl_absorpt_correction_T_max 0.991
_exptl_absorpt_correction_T_min 0.961
_exptl_absorpt_correction_type multi-scan
_exptl_absorpt_process_details 'SORTAV (Blessing, 1995)'
_exptl_crystal_colour red
_exptl_crystal_density_diffrn 1.241
_exptl_crystal_density_method 'not measured'
_exptl_crystal_description needle
_exptl_crystal_F_000 1232
_exptl_crystal_size_max 0.50
_exptl_crystal_size_mid 0.13
_exptl_crystal_size_min 0.13
_refine_diff_density_max 0.274
_refine_diff_density_min -0.242
_refine_diff_density_rms 0.082
_refine_ls_abs_structure_details 'Flack H D (1983), Acta Cryst. A39, 876-881'
_refine_ls_abs_structure_Flack -1(8)
_refine_ls_extinction_coef 0.0307(17)
_refine_ls_extinction_expression Fc^*^=kFc[1+0.001xFc^2^\l^3^/sin(2\q)]^-1/4^
_refine_ls_extinction_method SHELXL
_refine_ls_goodness_of_fit_ref 1.019
_refine_ls_hydrogen_treatment constr
_refine_ls_matrix_type full
_refine_ls_number_parameters 418
_refine_ls_number_reflns 7089
_refine_ls_number_restraints 1
_refine_ls_restrained_S_all 1.019
_refine_ls_R_factor_all 0.0692
_refine_ls_R_factor_gt 0.0504
_refine_ls_shift/su_max 0.001
_refine_ls_shift/su_mean 0.000
_refine_ls_structure_factor_coef Fsqd
_refine_ls_weighting_details 'calc w=1/[\s^2^(Fo^2^)+(0.0821P)^2^+0.0000P] where P=(Fo^2^+2Fc^2^)/3'
_refine_ls_weighting_scheme calc
_refine_ls_wR_factor_gt 0.1175
_refine_ls_wR_factor_ref 0.1276
_reflns_number_gt 5474
_reflns_number_total 7089
_reflns_threshold_expression >2sigma(I)
_cod_data_source_file c6qo00673f2.cif
_cod_data_source_block ic16733
_cod_depositor_comments
;
The following automatic conversions were performed:

data item '_symmetry_cell_setting' value 'Orthorhombic' was changed
to 'orthorhombic' in accordance with the
/home/saulius/struct/COD-crude-data/automatic-downloads/DataCite-retrospective/RSC/depositions/lib/dictionaries/cif_core.dic
dictionary named 'cif_core.dic' version 2.4.2 last updated on
2011-04-26.

Automatic conversion script
Id: cif_fix_values 6909 2019-04-08 15:41:33Z antanas 
;
_cod_original_sg_symbol_H-M Pna2(1)
_cod_database_code 1553599

loop_
_symmetry_equiv_pos_as_xyz
'x, y, z'
'-x, -y, z+1/2'
'x+1/2, -y+1/2, z'
'-x+1/2, y+1/2, z+1/2'

loop_
_atom_site_label
_atom_site_type_symbol
_atom_site_fract_x
_atom_site_fract_y
_atom_site_fract_z
_atom_site_U_iso_or_equiv
_atom_site_adp_type
_atom_site_occupancy
_atom_site_symmetry_multiplicity
_atom_site_calc_flag
_atom_site_refinement_flags
C1 C 0.46550(11) 0.7925(3) 0.08865(9) 0.0285(5) Uani 1 1 d .
C2 C 0.41615(12) 0.6517(3) 0.10288(8) 0.0275(4) Uani 1 1 d .
C3 C 0.35134(11) 0.5674(3) 0.07413(8) 0.0278(4) Uani 1 1 d .
C4 C 0.31566(11) 0.4237(3) 0.09791(8) 0.0281(4) Uani 1 1 d .
C5 C 0.24884(11) 0.3114(3) 0.07950(9) 0.0291(4) Uani 1 1 d .
C6 C 0.20296(12) 0.3085(3) 0.03313(9) 0.0333(5) Uani 1 1 d .
H6 H 0.2135 0.3879 0.0041 0.040 Uiso 1 1 calc R
C7 C 0.14079(13) 0.1858(3) 0.03008(9) 0.0368(5) Uani 1 1 d .
H7 H 0.1088 0.1830 -0.0015 0.044 Uiso 1 1 calc R
C8 C 0.12461(13) 0.0688(3) 0.07160(10) 0.0385(5) Uani 1 1 d .
H8 H 0.0809 -0.0105 0.0688 0.046 Uiso 1 1 calc R
C9 C 0.17186(11) 0.0659(3) 0.11759(9) 0.0343(5) Uani 1 1 d .
H9 H 0.1621 -0.0174 0.1458 0.041 Uiso 1 1 calc R
C10 C 0.23371(11) 0.1876(3) 0.12146(9) 0.0290(4) Uani 1 1 d .
C11 C 0.29170(11) 0.2133(3) 0.16446(10) 0.0280(4) Uani 1 1 d .
C12 C 0.34012(11) 0.3551(3) 0.15070(8) 0.0285(4) Uani 1 1 d .
C13 C 0.40459(11) 0.4392(3) 0.17942(8) 0.0285(4) Uani 1 1 d .
C14 C 0.44073(11) 0.5823(3) 0.15598(8) 0.0280(4) Uani 1 1 d .
C15 C 0.50787(11) 0.6923(3) 0.17393(9) 0.0289(4) Uani 1 1 d .
C16 C 0.55353(12) 0.6974(3) 0.22057(9) 0.0330(5) Uani 1 1 d .
H16 H 0.5419 0.6207 0.2501 0.040 Uiso 1 1 calc R
C17 C 0.61677(12) 0.8173(3) 0.22336(9) 0.0367(5) Uani 1 1 d .
H17 H 0.6494 0.8183 0.2546 0.044 Uiso 1 1 calc R
C18 C 0.63285(13) 0.9343(3) 0.18164(10) 0.0389(5) Uani 1 1 d .
H18 H 0.6765 1.0138 0.1845 0.047 Uiso 1 1 calc R
C19 C 0.58609(12) 0.9372(3) 0.13566(9) 0.0345(5) Uani 1 1 d .
H19 H 0.5965 1.0194 0.1073 0.041 Uiso 1 1 calc R
C20 C 0.52327(11) 0.8164(3) 0.13203(8) 0.0286(4) Uani 1 1 d .
C21 C 0.46599(11) 0.9042(3) 0.03958(8) 0.0287(4) Uani 1 1 d .
C22 C 0.53053(12) 0.8988(3) 0.00451(9) 0.0329(5) Uani 1 1 d .
H22 H 0.5746 0.8251 0.0129 0.039 Uiso 1 1 calc R
C23 C 0.53107(12) 0.9998(3) -0.04243(9) 0.0346(5) Uani 1 1 d .
H23 H 0.5755 0.9933 -0.0659 0.042 Uiso 1 1 calc R
C24 C 0.46823(13) 1.1101(3) -0.05597(9) 0.0369(5) Uani 1 1 d .
C25 C 0.40453(13) 1.1191(3) -0.01999(9) 0.0375(5) Uani 1 1 d .
H25 H 0.3611 1.1954 -0.0280 0.045 Uiso 1 1 calc R
C26 C 0.40345(12) 1.0191(3) 0.02707(9) 0.0343(5) Uani 1 1 d .
H26 H 0.3598 1.0287 0.0511 0.041 Uiso 1 1 calc R
C27 C 0.46881(17) 1.2181(4) -0.10777(14) 0.0579(8) Uani 1 1 d .
H27A H 0.4212 1.2926 -0.1094 0.087 Uiso 1 1 calc R
H27B H 0.4697 1.1371 -0.1389 0.087 Uiso 1 1 calc R
H27C H 0.5159 1.2945 -0.1085 0.087 Uiso 1 1 calc R
C28 C 0.32616(11) 0.6348(3) 0.02034(9) 0.0288(4) Uani 1 1 d .
C29 C 0.37227(12) 0.6029(3) -0.02517(8) 0.0329(5) Uani 1 1 d .
H29 H 0.4202 0.5375 -0.0220 0.040 Uiso 1 1 calc R
C30 C 0.34850(13) 0.6662(3) -0.07508(10) 0.0405(5) Uani 1 1 d .
H30 H 0.3803 0.6439 -0.1060 0.049 Uiso 1 1 calc R
C31 C 0.27911(15) 0.7613(3) -0.08040(13) 0.0444(7) Uani 1 1 d .
H31 H 0.2630 0.8036 -0.1149 0.053 Uiso 1 1 calc R
C32 C 0.23303(14) 0.7950(3) -0.03536(11) 0.0419(6) Uani 1 1 d .
H32 H 0.1853 0.8609 -0.0389 0.050 Uiso 1 1 calc R
C33 C 0.25628(13) 0.7329(3) 0.01479(12) 0.0345(6) Uani 1 1 d .
H33 H 0.2246 0.7571 0.0457 0.041 Uiso 1 1 calc R
C34 C 0.29124(11) 0.1001(3) 0.21373(8) 0.0286(4) Uani 1 1 d .
C35 C 0.22592(11) 0.1018(3) 0.24766(9) 0.0333(5) Uani 1 1 d .
H35 H 0.1815 0.1736 0.2385 0.040 Uiso 1 1 calc R
C36 C 0.22390(12) 0.0017(3) 0.29436(9) 0.0364(5) Uani 1 1 d .
H36 H 0.1786 0.0072 0.3171 0.044 Uiso 1 1 calc R
C37 C 0.28744(13) -0.1076(3) 0.30883(9) 0.0361(5) Uani 1 1 d .
C38 C 0.35192(13) -0.1132(3) 0.27393(9) 0.0381(5) Uani 1 1 d .
H38 H 0.3957 -0.1877 0.2825 0.046 Uiso 1 1 calc R
C39 C 0.35388(12) -0.0130(3) 0.22704(9) 0.0332(5) Uani 1 1 d .
H39 H 0.3983 -0.0212 0.2037 0.040 Uiso 1 1 calc R
C40 C 0.28531(15) -0.2157(4) 0.36020(13) 0.0518(7) Uani 1 1 d .
H40A H 0.2572 -0.1485 0.3883 0.078 Uiso 1 1 calc R
H40B H 0.3396 -0.2401 0.3722 0.078 Uiso 1 1 calc R
H40C H 0.2578 -0.3287 0.3535 0.078 Uiso 1 1 calc R
C41 C 0.43060(11) 0.3713(3) 0.23343(9) 0.0301(4) Uani 1 1 d .
C42 C 0.38616(12) 0.4071(3) 0.27917(9) 0.0356(5) Uani 1 1 d .
H42 H 0.3384 0.4735 0.2761 0.043 Uiso 1 1 calc R
C43 C 0.41074(15) 0.3470(3) 0.32928(10) 0.0459(6) Uani 1 1 d .
H43 H 0.3799 0.3724 0.3605 0.055 Uiso 1 1 calc R
C44 C 0.48036(17) 0.2496(4) 0.33410(15) 0.0498(8) Uani 1 1 d .
H44 H 0.4971 0.2072 0.3684 0.060 Uiso 1 1 calc R
C45 C 0.52499(14) 0.2150(4) 0.28872(12) 0.0443(6) Uani 1 1 d .
H45 H 0.5730 0.1497 0.2919 0.053 Uiso 1 1 calc R
C46 C 0.50040(13) 0.2749(3) 0.23833(12) 0.0366(6) Uani 1 1 d .
H46 H 0.5314 0.2498 0.2072 0.044 Uiso 1 1 calc R

loop_
_atom_site_aniso_label
_atom_site_aniso_U_11
_atom_site_aniso_U_22
_atom_site_aniso_U_33
_atom_site_aniso_U_23
_atom_site_aniso_U_13
_atom_site_aniso_U_12
C1 0.0262(10) 0.0292(10) 0.0301(12) 0.0025(10) 0.0056(8) 0.0027(8)
C2 0.0273(10) 0.0285(10) 0.0268(11) 0.0013(8) 0.0013(8) 0.0028(7)
C3 0.0268(10) 0.0288(10) 0.0280(10) 0.0010(8) 0.0034(8) 0.0028(8)
C4 0.0251(10) 0.0309(10) 0.0282(11) 0.0006(8) 0.0019(8) 0.0023(8)
C5 0.0275(10) 0.0309(11) 0.0288(11) -0.0013(9) 0.0020(9) 0.0018(8)
C6 0.0345(11) 0.0315(11) 0.0339(12) 0.0026(10) -0.0001(9) 0.0003(9)
C7 0.0395(12) 0.0334(12) 0.0375(13) -0.0022(10) -0.0084(10) -0.0005(9)
C8 0.0358(11) 0.0340(11) 0.0458(13) -0.0034(10) -0.0034(10) -0.0068(9)
C9 0.0352(11) 0.0321(11) 0.0357(12) 0.0007(9) 0.0022(10) -0.0046(8)
C10 0.0276(10) 0.0293(11) 0.0301(12) -0.0013(9) 0.0031(9) 0.0016(8)
C11 0.0274(10) 0.0285(9) 0.0280(12) -0.0017(10) 0.0027(9) 0.0011(8)
C12 0.0265(9) 0.0295(10) 0.0294(11) 0.0009(8) 0.0035(8) 0.0029(8)
C13 0.0255(9) 0.0300(10) 0.0300(11) 0.0011(9) 0.0002(8) 0.0038(8)
C14 0.0278(9) 0.0297(10) 0.0266(11) 0.0012(8) 0.0005(8) 0.0023(7)
C15 0.0272(10) 0.0271(10) 0.0324(12) -0.0003(9) 0.0038(9) 0.0020(8)
C16 0.0347(11) 0.0322(11) 0.0319(12) 0.0021(10) -0.0021(9) 0.0002(9)
C17 0.0366(11) 0.0387(12) 0.0348(12) -0.0008(10) -0.0075(10) -0.0007(9)
C18 0.0368(11) 0.0333(12) 0.0465(14) 0.0012(10) -0.0042(10) -0.0078(9)
C19 0.0336(10) 0.0344(11) 0.0355(12) 0.0039(9) 0.0020(9) -0.0047(8)
C20 0.0290(10) 0.0269(11) 0.0300(12) 0.0010(9) 0.0028(8) 0.0014(8)
C21 0.0306(11) 0.0272(10) 0.0283(11) -0.0002(8) 0.0012(8) -0.0032(8)
C22 0.0301(11) 0.0356(11) 0.0329(12) 0.0009(9) 0.0008(9) -0.0012(8)
C23 0.0362(11) 0.0367(12) 0.0310(12) 0.0001(9) 0.0057(9) -0.0060(9)
C24 0.0460(13) 0.0334(11) 0.0313(12) 0.0014(9) 0.0001(10) -0.0067(9)
C25 0.0416(12) 0.0294(11) 0.0413(13) 0.0042(10) -0.0003(11) 0.0048(9)
C26 0.0329(11) 0.0328(11) 0.0373(13) 0.0010(9) 0.0077(9) 0.0015(8)
C27 0.0767(19) 0.0580(16) 0.0389(18) 0.0138(14) 0.0021(15) 0.0091(15)
C28 0.0285(10) 0.0290(10) 0.0289(11) 0.0012(8) -0.0013(9) -0.0036(8)
C29 0.0324(10) 0.0360(11) 0.0304(11) 0.0002(9) 0.0008(9) -0.0013(9)
C30 0.0420(12) 0.0517(14) 0.0277(12) -0.0020(10) 0.0022(10) -0.0060(10)
C31 0.0559(15) 0.0539(17) 0.0233(15) 0.0095(10) -0.0099(12) -0.0006(11)
C32 0.0371(12) 0.0419(12) 0.0466(17) 0.0075(13) -0.0064(11) 0.0044(10)
C33 0.0311(11) 0.0384(13) 0.0341(15) 0.0033(10) 0.0016(11) 0.0028(9)
C34 0.0321(10) 0.0256(10) 0.0281(10) 0.0003(8) -0.0007(9) -0.0019(8)
C35 0.0304(10) 0.0363(12) 0.0331(12) 0.0010(9) 0.0002(9) 0.0007(8)
C36 0.0355(11) 0.0437(13) 0.0299(12) -0.0027(9) 0.0070(9) -0.0047(9)
C37 0.0431(13) 0.0350(12) 0.0302(12) 0.0030(9) -0.0018(10) -0.0048(9)
C38 0.0392(12) 0.0330(12) 0.0421(14) 0.0075(10) -0.0026(10) 0.0020(9)
C39 0.0322(10) 0.0311(10) 0.0363(12) 0.0035(9) 0.0040(9) 0.0014(8)
C40 0.0560(16) 0.0590(16) 0.0406(18) 0.0158(14) 0.0037(13) -0.0009(13)
C41 0.0299(10) 0.0294(10) 0.0309(11) 0.0039(9) -0.0009(9) -0.0049(8)
C42 0.0328(11) 0.0386(12) 0.0353(12) 0.0021(10) 0.0026(10) -0.0032(9)
C43 0.0486(14) 0.0574(15) 0.0317(13) 0.0054(11) 0.0019(11) -0.0101(11)
C44 0.0483(14) 0.0572(18) 0.044(2) 0.0209(12) -0.0127(13) -0.0149(11)
C45 0.0346(12) 0.0489(14) 0.0496(17) 0.0198(13) -0.0084(12) -0.0037(10)
C46 0.0315(11) 0.0416(13) 0.0366(16) 0.0067(10) -0.0003(11) 0.0006(9)

loop_
_atom_type_symbol
_atom_type_description
_atom_type_scat_dispersion_real
_atom_type_scat_dispersion_imag
_atom_type_scat_source
C C 0.0033 0.0016 'International Tables Vol C Tables 4.2.6.8 and 6.1.1.4'
H H 0.0000 0.0000 'International Tables Vol C Tables 4.2.6.8 and 6.1.1.4'

loop_
_geom_angle_atom_site_label_1
_geom_angle_atom_site_label_2
_geom_angle_atom_site_label_3
_geom_angle
C2 C1 C20 107.87(18)
C2 C1 C21 130.0(2)
C20 C1 C21 122.13(17)
C1 C2 C3 131.22(19)
C1 C2 C14 108.97(18)
C3 C2 C14 119.78(18)
C4 C3 C2 117.68(18)
C4 C3 C28 121.82(18)
C2 C3 C28 120.50(17)
C3 C4 C12 122.44(18)
C3 C4 C5 130.64(18)
C12 C4 C5 106.91(16)
C6 C5 C10 119.75(19)
C6 C5 C4 133.73(19)
C10 C5 C4 106.51(17)
C5 C6 C7 118.4(2)
C8 C7 C6 121.8(2)
C7 C8 C9 120.43(19)
C10 C9 C8 118.6(2)
C9 C10 C5 120.98(19)
C9 C10 C11 129.9(2)
C5 C10 C11 109.10(16)
C12 C11 C10 108.58(19)
C12 C11 C34 130.07(19)
C10 C11 C34 121.33(17)
C11 C12 C13 131.2(2)
C11 C12 C4 108.81(18)
C13 C12 C4 119.93(17)
C14 C13 C12 118.09(18)
C14 C13 C41 121.07(18)
C12 C13 C41 120.84(17)
C13 C14 C15 131.11(19)
C13 C14 C2 122.08(18)
C15 C14 C2 106.79(17)
C16 C15 C20 119.22(18)
C16 C15 C14 134.01(19)
C20 C15 C14 106.76(17)
C15 C16 C17 118.9(2)
C18 C17 C16 121.4(2)
C17 C18 C19 120.79(19)
C18 C19 C20 118.4(2)
C19 C20 C15 121.17(19)
C19 C20 C1 129.26(19)
C15 C20 C1 109.57(16)
C22 C21 C26 118.09(18)
C22 C21 C1 120.04(17)
C26 C21 C1 121.86(18)
C23 C22 C21 120.74(19)
C24 C23 C22 121.51(19)
C23 C24 C25 117.7(2)
C23 C24 C27 121.2(2)
C25 C24 C27 121.2(2)
C26 C25 C24 121.3(2)
C25 C26 C21 120.65(19)
C29 C28 C33 118.9(2)
C29 C28 C3 120.48(17)
C33 C28 C3 120.6(2)
C30 C29 C28 120.16(19)
C31 C30 C29 120.6(2)
C30 C31 C32 119.7(3)
C33 C32 C31 120.2(2)
C32 C33 C28 120.3(2)
C35 C34 C39 117.78(18)
C35 C34 C11 119.75(17)
C39 C34 C11 122.45(18)
C36 C35 C34 121.51(19)
C35 C36 C37 121.0(2)
C38 C37 C36 117.4(2)
C38 C37 C40 121.8(2)
C36 C37 C40 120.9(2)
C39 C38 C37 121.6(2)
C38 C39 C34 120.7(2)
C42 C41 C46 119.3(2)
C42 C41 C13 120.35(17)
C46 C41 C13 120.3(2)
C43 C42 C41 120.5(2)
C42 C43 C44 120.2(3)
C45 C44 C43 119.5(3)
C44 C45 C46 120.5(2)
C41 C46 C45 120.0(3)

loop_
_geom_bond_atom_site_label_1
_geom_bond_atom_site_label_2
_geom_bond_distance
C1 C2 1.390(3)
C1 C20 1.461(3)
C1 C21 1.474(3)
C2 C3 1.450(3)
C2 C14 1.473(3)
C3 C4 1.367(3)
C3 C28 1.486(3)
C4 C12 1.463(3)
C4 C5 1.479(3)
C5 C6 1.385(3)
C5 C10 1.416(3)
C6 C7 1.397(3)
C7 C8 1.378(3)
C8 C9 1.390(3)
C9 C10 1.389(3)
C10 C11 1.459(3)
C11 C12 1.383(3)
C11 C34 1.485(3)
C12 C13 1.445(3)
C13 C14 1.363(3)
C13 C41 1.496(3)
C14 C15 1.470(3)
C15 C16 1.389(3)
C15 C20 1.416(3)
C16 C17 1.397(3)
C17 C18 1.381(3)
C18 C19 1.385(3)
C19 C20 1.398(3)
C21 C22 1.394(3)
C21 C26 1.397(3)
C22 C23 1.386(3)
C23 C24 1.386(3)
C24 C25 1.398(3)
C24 C27 1.516(4)
C25 C26 1.385(3)
C28 C29 1.390(3)
C28 C33 1.397(3)
C29 C30 1.382(3)
C30 C31 1.378(3)
C31 C32 1.382(4)
C32 C33 1.382(4)
C34 C35 1.386(3)
C34 C39 1.395(3)
C35 C36 1.378(3)
C36 C37 1.397(3)
C37 C38 1.390(3)
C37 C40 1.507(4)
C38 C39 1.382(3)
C41 C42 1.384(3)
C41 C46 1.388(3)
C42 C43 1.383(3)
C43 C44 1.389(4)
C44 C45 1.377(5)
C45 C46 1.388(4)
